data_7056337
loop_
_publ_author_name
'Chang, Yi-Xin'
'Wang, Wen-Min'
'Zhang, Ru-Xia'
'Shen, Hai-Yun'
'Zhou, Xiao-Pu'
'Wang, Ni-Ni'
'Cui, Jian-Zhong'
'Gao, Hong-Ling'

_publ_section_title
;
 Dinuclear Ln(iii) complexes constructed from an 8-hydroxyquinoline Schiff
 base derivative with different terminal groups show differing slow
 magnetic relaxation
;
_journal_name_full 'New J. Chem.'
_journal_paper_doi 10.1039/C6NJ04035G
_journal_year 2017
_chemical_formula_moiety 'C56 H46 F12 N4 O10 Tb2'
_chemical_formula_sum 'C56 H46 F12 N4 O10 Tb2'
_chemical_formula_weight 1480.81
_space_group_crystal_system monoclinic
_space_group_IT_number 14
_space_group_name_Hall '-P 2ybc'
_space_group_name_H-M_alt 'P 1 21/c 1'
_symmetry_space_group_name_Hall '-P 2ybc'
_symmetry_space_group_name_H-M 'P 1 21/c 1'
_atom_sites_solution_hydrogens geom
_atom_sites_solution_primary direct
_audit_creation_date 2017-04-26
_audit_creation_method
;
Olex2 1.2
(compiled 2017.03.28 svn.r3405 for OlexSys, GUI svn.r5335)
;
_audit_update_record
;
2017-04-28 deposited with the CCDC.
2017-05-04 downloaded from the CCDC.
;
_cell_angle_alpha 90
_cell_angle_beta 114.7210(10)
_cell_angle_gamma 90
_cell_formula_units_Z 2
_cell_length_a 12.3438(11)
_cell_length_b 22.1120(18)
_cell_length_c 11.3848(10)
_cell_measurement_reflns_used 9828
_cell_measurement_temperature 113.15
_cell_measurement_theta_max 27.5
_cell_measurement_theta_min 3.3
_cell_volume 2822.7(4)
_computing_cell_refinement 'CrystalClear-SM Expert 2.1 b42 (Rigaku, 2015)'
_computing_data_collection CrystalClear
_computing_data_reduction CrystalClear
_computing_molecular_graphics 'Olex2 (Dolomanov et al., 2009)'
_computing_publication_material 'Olex2 (Dolomanov et al., 2009)'
_computing_structure_refinement 'ShelXL (Sheldrick, 2015)'
_computing_structure_solution 'ShelXS (Sheldrick, 2008)'
_diffrn_ambient_temperature 113.15
_diffrn_measured_fraction_theta_full 0.993
_diffrn_measured_fraction_theta_max 0.981
_diffrn_measurement_device_type 'Rigaku Xtalab P200'
_diffrn_measurement_method '\w scans'
_diffrn_radiation_monochromator confocal
_diffrn_radiation_type MoK\a
_diffrn_radiation_wavelength 0.71075
_diffrn_reflns_av_R_equivalents 0.0283
_diffrn_reflns_av_unetI/netI 0.0197
_diffrn_reflns_Laue_measured_fraction_full 0.993
_diffrn_reflns_Laue_measured_fraction_max 0.981
_diffrn_reflns_limit_h_max 15
_diffrn_reflns_limit_h_min -16
_diffrn_reflns_limit_k_max 28
_diffrn_reflns_limit_k_min -28
_diffrn_reflns_limit_l_max 14
_diffrn_reflns_limit_l_min -10
_diffrn_reflns_number 28407
_diffrn_reflns_point_group_measured_fraction_full 0.993
_diffrn_reflns_point_group_measured_fraction_max 0.981
_diffrn_reflns_theta_full 25.242
_diffrn_reflns_theta_max 27.538
_diffrn_reflns_theta_min 3.308
_diffrn_standards_decay_% 0
_diffrn_standards_interval_count 0
_diffrn_standards_interval_time 0
_diffrn_standards_number 0
_exptl_absorpt_coefficient_mu 2.586
_exptl_absorpt_correction_T_max 1.000
_exptl_absorpt_correction_T_min 0.853
_exptl_absorpt_correction_type multi-scan
_exptl_absorpt_process_details 'REQAB (Rigaku, 1998)'
_exptl_crystal_colour Colorless
_exptl_crystal_density_diffrn 1.742
_exptl_crystal_density_method "'not measured'"
_exptl_crystal_description Prism
_exptl_crystal_F_000 1456
_exptl_crystal_size_max 0.2
_exptl_crystal_size_mid 0.16
_exptl_crystal_size_min 0.14
_refine_diff_density_max 1.211
_refine_diff_density_min -2.397
_refine_diff_density_rms 0.138
_refine_ls_extinction_method none
_refine_ls_goodness_of_fit_ref 1.482
_refine_ls_hydrogen_treatment constr
_refine_ls_matrix_type full
_refine_ls_number_parameters 498
_refine_ls_number_reflns 6387
_refine_ls_number_restraints 170
_refine_ls_restrained_S_all 1.471
_refine_ls_R_factor_all 0.0724
_refine_ls_R_factor_gt 0.0699
_refine_ls_shift/su_max 0.001
_refine_ls_shift/su_mean 0.000
_refine_ls_structure_factor_coef Fsqd
_refine_ls_weighting_details 'w=1/[\s^2^(Fo^2^)+27.5603P] where P=(Fo^2^+2Fc^2^)/3'
_refine_ls_weighting_scheme calc
_refine_ls_wR_factor_gt 0.1572
_refine_ls_wR_factor_ref 0.1580
_reflns_Friedel_coverage 0.000
_reflns_number_gt 6093
_reflns_number_total 6387
_reflns_threshold_expression 'I > 2\s(I)'
_cod_data_source_file c6nj04035g2.cif
_cod_data_source_block 7
_cod_database_code 7056337
_shelx_shelxl_version_number 2014/8
_shelx_space_group_comment
;
The symmetry employed for this shelxl refinement is uniquely defined
by the following loop, which should always be used as a source of
symmetry information in preference to the above space-group names.
They are only intended as comments.
;
_shelx_estimated_absorpt_t_max 0.714
_shelx_estimated_absorpt_t_min 0.626
_olex2_refinement_description
;There are disorders in the -CF3 and -CH3 groups of the ligand
1. Fixed Uiso
 At 1.2 times of:
  All C(H) groups, All C(H,H) groups
 At 1.5 times of:
  All C(H,H,H) groups
2. Restrained distances
 C24-C25 = C24A-C25
 1.5 with sigma of 0.01
 C19-F1' = C19-F2' = C19-F3' = C19A-F1'A = C19A-F2'A = C19A-F3'A
 1.35 with sigma of 0.01
 C24-F4 = C24-F5 = C24-F6 = C24A-F4A = C24A-F5A = C24A-F6A
 1.35 with sigma of 0.01
 C14-C17 = C14'-C17'
 1.5 with sigma of 0.01
 C17'-C18' = C17-C18
 1.54 with sigma of 0.01
 F1'-F2' \\sim F1'-F3' \\sim F2'-F3' \\sim F1'A-F2'A \\sim F1'A-F3'A \\sim
F2'A-F3'A
 with sigma of 0.01
 N2-C11 \\sim N2-C11'
 with sigma of 0.01
 F4-F5 \\sim F4-F6 \\sim F5-F6 \\sim F4A-F5A \\sim F4A-F6A \\sim F5A-F6A
 with sigma of 0.01
 F1-F2 \\sim F1-F3 \\sim F2-F3
 with sigma of 0.01
3. Restrained planarity
 N2, C11', C12', C13', C14', C15', C16', C17'
 with sigma of 0.01
 N2, C11, C12, C13, C14, C15, C16, C17
 with sigma of 0.01
4. Uiso/Uaniso restraints and constraints
Uanis(C17) \\sim Ueq, Uanis(C18) \\sim Ueq, Uanis(C17') \\sim Ueq, Uanis(C18')
\\sim Ueq: with sigma of 0.01 and sigma for terminal atoms of 0.02
Uanis(C24) \\sim Ueq, Uanis(F4) \\sim Ueq, Uanis(F5) \\sim Ueq, Uanis(F6) \\sim
Ueq, Uanis(C24A) \\sim Ueq, Uanis(F4A) \\sim Ueq, Uanis(F5A) \\sim Ueq,
Uanis(F6A) \\sim Ueq: with sigma of 0.01 and sigma for terminal atoms of 0.02
Uanis(F1') \\sim Ueq, Uanis(F2') \\sim Ueq, Uanis(F3') \\sim Ueq, Uanis(F1'A)
\\sim Ueq, Uanis(F2'A) \\sim Ueq, Uanis(F3'A) \\sim Ueq: with sigma of 0.01 and
sigma for terminal atoms of 0.02
Uanis(C24) = Uanis(C24A)
Uanis(C17) = Uanis(C17')
Uanis(C16) = Uanis(C16')
Uanis(C15) = Uanis(C15')
Uanis(C14) = Uanis(C14')
Uanis(C13) = Uanis(C13')
Uanis(C12) = Uanis(C12')
Uanis(C11) = Uanis(C11')
Uanis(F1') = Uanis(F1'A)
Uanis(C19) = Uanis(C19A)
5. Others
 Sof(F4')=Sof(F5')=Sof(F6')=1-FVAR(1)
 Sof(F4)=Sof(F5)=Sof(F6)=Sof(F4A)=Sof(F5A)=Sof(F6A)=0.5*FVAR(2)
 Sof(H28A)=Sof(H28B)=Sof(H28C)=FVAR(1)
 Sof(H23A)=Sof(H23B)=Sof(H23C)=1-FVAR(2)
 Sof(F1')=Sof(F2')=Sof(F3')=0.6*(1-FVAR(3))
 Sof(F1'A)=Sof(F2'A)=Sof(F3'A)=0.4*(1-FVAR(3))
 Sof(F1)=Sof(F2)=Sof(F3)=FVAR(2)
 Sof(C11')=Sof(C12')=Sof(H12')=Sof(C13')=Sof(H13')=Sof(C14')=Sof(C15')=
 Sof(H15')=Sof(C16')=Sof(H16')=Sof(C17')=Sof(H17C)=Sof(H17D)=Sof(C18')=
 Sof(H18D)=Sof(H18E)=Sof(H18F)=1-FVAR(3)
 Sof(C11)=Sof(C12)=Sof(H12)=Sof(C13)=Sof(H13)=Sof(C14)=Sof(C15)=Sof(H15)=
 Sof(C16)=Sof(H16)=Sof(C17)=Sof(H17A)=Sof(H17B)=Sof(C18)=Sof(H18A)=Sof(H18B)=
 Sof(H18C)=FVAR(3)
 Fixed Sof: C24(0.5) C24A(0.5) C19(0.6) C19A(0.4)
6.a Secondary CH2 refined with riding coordinates:
 C17(H17A,H17B), C17'(H17C,H17D)
6.b Me refined with riding coordinates:
 C23(H23A,H23B,H23C), C28(H28A,H28B,H28C)
6.c Aromatic/amide H refined with riding coordinates:
 C3(H3), C4(H4), C5(H5), C7(H7), C8(H8), C10(H10), C21(H21), C26(H26),
 C12(H12), C13(H13), C15(H15), C16(H16), C12'(H12'), C13'(H13'), C15'(H15'),
 C16'(H16')
6.d Fitted hexagon refined as free rotating group:
 C11(C12,C13,C14,C15,C16), C11'(C12',C13',C14',C15',C16')
6.e Idealised Me refined as rotating group:
 C18(H18A,H18B,H18C), C18'(H18D,H18E,H18F)
;
_olex2_submission_special_instructions 'No special instructions were received'

loop_
_space_group_symop_operation_xyz
'x, y, z'
'-x, y+1/2, -z+1/2'
'-x, -y, -z'
'x, -y-1/2, z-1/2'

loop_
_atom_site_label
_atom_site_type_symbol
_atom_site_fract_x
_atom_site_fract_y
_atom_site_fract_z
_atom_site_U_iso_or_equiv
_atom_site_adp_type
_atom_site_occupancy
_atom_site_site_symmetry_order
_atom_site_calc_flag
_atom_site_refinement_flags_posn
_atom_site_refinement_flags_adp
_atom_site_refinement_flags_occupancy
_atom_site_disorder_assembly
_atom_site_disorder_group
Tb1 Tb 0.57815(4) 0.06660(2) 0.61133(5) 0.04007(14) Uani 1 1 d . . . . .
O1 O 0.4477(5) 0.0385(3) 0.3957(7) 0.0417(14) Uani 1 1 d . . . . .
O2 O 0.6824(5) 0.0977(3) 0.4891(7) 0.0501(17) Uani 1 1 d . . . . .
O3 O 0.7751(5) 0.0363(3) 0.7193(7) 0.0460(16) Uani 1 1 d . . . . .
O4 O 0.3870(6) 0.0746(3) 0.6094(7) 0.0523(18) Uani 1 1 d . . . . .
O5 O 0.5994(6) 0.0648(3) 0.8246(7) 0.0538(17) Uani 1 1 d . . . . .
N1 N 0.4737(6) 0.1544(3) 0.4768(8) 0.0424(18) Uani 1 1 d . . . . .
N2 N 0.6372(6) 0.1781(3) 0.7197(8) 0.047(2) Uani 1 1 d D . . . .
C1 C 0.4034(7) 0.1431(4) 0.3517(10) 0.042(2) Uani 1 1 d . . . . .
C2 C 0.3909(7) 0.0817(4) 0.3064(9) 0.0372(19) Uani 1 1 d . . . . .
C3 C 0.3229(8) 0.0712(5) 0.1792(11) 0.053(3) Uani 1 1 d . . . . .
H3 H 0.3164 0.0309 0.1477 0.064 Uiso 1 1 calc R . . . .
C4 C 0.2618(9) 0.1173(5) 0.0922(12) 0.056(3) Uani 1 1 d . . . . .
H4 H 0.2128 0.1077 0.0045 0.067 Uiso 1 1 calc R . . . .
C5 C 0.2723(10) 0.1759(5) 0.1330(13) 0.064(3) Uani 1 1 d . . . . .
H5 H 0.2315 0.2070 0.0731 0.077 Uiso 1 1 calc R . . . .
C6 C 0.3424(9) 0.1906(5) 0.2620(12) 0.056(3) Uani 1 1 d . . . . .
C7 C 0.3561(10) 0.2496(5) 0.3144(13) 0.068(4) Uani 1 1 d . . . . .
H7 H 0.3151 0.2825 0.2602 0.081 Uiso 1 1 calc R . . . .
C8 C 0.4266(10) 0.2599(5) 0.4405(14) 0.073(4) Uani 1 1 d . . . . .
H8 H 0.4358 0.2998 0.4741 0.088 Uiso 1 1 calc R . . . .
C9 C 0.4864(9) 0.2116(4) 0.5219(12) 0.057(3) Uani 1 1 d . . . . .
C10 C 0.5715(9) 0.2209(5) 0.6506(12) 0.059(3) Uani 1 1 d . . . . .
H10 H 0.5800 0.2602 0.6869 0.071 Uiso 1 1 calc R . . . .
C20 C 0.7824(9) 0.0881(5) 0.4887(11) 0.056(3) Uani 1 1 d . . . . .
C21 C 0.8762(9) 0.0572(5) 0.5878(11) 0.056(3) Uani 1 1 d . . . . .
H21 H 0.9500 0.0530 0.5811 0.068 Uiso 1 1 calc R . . . .
C22 C 0.8658(8) 0.0328(4) 0.6935(11) 0.048(2) Uani 1 1 d . . . . .
C23 C 0.9699(10) -0.0012(7) 0.7957(15) 0.076(4) Uani 1 1 d . . . . .
H23A H 1.0367 -0.0023 0.7706 0.114 Uiso 0.356(11) 1 calc R . P A 2
H23B H 0.9949 0.0195 0.8791 0.114 Uiso 0.356(11) 1 calc R . P A 2
H23C H 0.9451 -0.0426 0.8033 0.114 Uiso 0.356(11) 1 calc R . P A 2
C25 C 0.3471(7) 0.0834(4) 0.6922(11) 0.049(2) Uani 1 1 d D . . . .
C26 C 0.4119(10) 0.0836(4) 0.8263(12) 0.054(3) Uani 1 1 d . . . . .
H26 H 0.3712 0.0905 0.8797 0.065 Uiso 1 1 calc R . . . .
C27 C 0.5356(10) 0.0739(4) 0.8844(11) 0.051(2) Uani 1 1 d . . . . .
C28 C 0.6003(12) 0.0759(5) 1.0289(12) 0.063(3) Uani 1 1 d . . . . .
H28A H 0.5431 0.0831 1.0665 0.095 Uiso 0.671(10) 1 calc R . P B 1
H28B H 0.6410 0.0372 1.0606 0.095 Uiso 0.671(10) 1 calc R . P B 1
H28C H 0.6592 0.1086 1.0542 0.095 Uiso 0.671(10) 1 calc R . P B 1
F1 F 1.0572(10) -0.0088(7) 0.7574(14) 0.128(7) Uani 0.644(11) 1 d D . P A 1
F2 F 0.9413(11) -0.0484(6) 0.8249(16) 0.139(8) Uani 0.644(11) 1 d D . P A 1
F3 F 1.0182(12) 0.0351(7) 0.8967(13) 0.127(6) Uani 0.644(11) 1 d D . P A 1
C24 C 0.2176(10) 0.0916(9) 0.6595(18) 0.050(4) Uani 0.5 1 d D U P B -1
F4 F 0.186(2) 0.1397(10) 0.580(2) 0.080(9) Uani 0.336(5) 1 d D U P B -1
F5 F 0.180(3) 0.1032(13) 0.752(2) 0.084(10) Uani 0.336(5) 1 d D U P B -1
F6 F 0.157(2) 0.0447(9) 0.592(2) 0.079(8) Uani 0.336(5) 1 d D U P B -1
C24A C 0.2177(10) 0.1036(8) 0.6217(16) 0.050(4) Uani 0.5 1 d D U P B -2
F4A F 0.205(2) 0.1575(8) 0.559(2) 0.067(7) Uani 0.336(5) 1 d D U P B -2
F5A F 0.167(2) 0.1140(12) 0.705(2) 0.067(7) Uani 0.336(5) 1 d D U P B -2
F6A F 0.1431(18) 0.0659(8) 0.5321(19) 0.060(6) Uani 0.336(5) 1 d D U P B -2
C11 C 0.7248(14) 0.1893(8) 0.8500(6) 0.036(2) Uani 0.69(2) 1 d D . P C 1
C12 C 0.8303(18) 0.1564(8) 0.9001(15) 0.059(4) Uani 0.69(2) 1 d G . P C 1
H12 H 0.8450 0.1264 0.8487 0.070 Uiso 0.69(2) 1 calc R . P C 1
C13 C 0.9144(14) 0.1672(9) 1.0255(17) 0.069(6) Uani 0.69(2) 1 d G . P C 1
H13 H 0.9865 0.1447 1.0597 0.082 Uiso 0.69(2) 1 calc R . P C 1
C14 C 0.8929(14) 0.2110(9) 1.1007(7) 0.065(5) Uani 0.69(2) 1 d DG . P C 1
C15 C 0.7873(17) 0.2440(9) 1.0506(14) 0.076(7) Uani 0.69(2) 1 d G . P C 1
H15 H 0.7727 0.2739 1.1020 0.091 Uiso 0.69(2) 1 calc R . P C 1
C16 C 0.7033(12) 0.2331(9) 0.9252(16) 0.073(6) Uani 0.69(2) 1 d G . P C 1
H16 H 0.6312 0.2557 0.8910 0.087 Uiso 0.69(2) 1 calc R . P C 1
C17 C 0.9855(17) 0.2222(8) 1.2369(12) 0.087(6) Uani 0.69(2) 1 d D U P C 1
H17A H 1.0449 0.1891 1.2627 0.104 Uiso 0.69(2) 1 calc R . P C 1
H17B H 0.9464 0.2221 1.2972 0.104 Uiso 0.69(2) 1 calc R . P C 1
C18 C 1.0489(18) 0.2828(8) 1.247(2) 0.088(7) Uani 0.69(2) 1 d D U P C 1
H18A H 1.0867 0.2831 1.1864 0.132 Uiso 0.69(2) 1 calc GR . P C 1
H18B H 1.1099 0.2882 1.3353 0.132 Uiso 0.69(2) 1 calc GR . P C 1
H18C H 0.9907 0.3157 1.2254 0.132 Uiso 0.69(2) 1 calc GR . P C 1
C19 C 0.811(2) 0.1178(13) 0.387(4) 0.071(7) Uani 0.6 1 d D . P A -1
F1' F 0.717(3) 0.1486(19) 0.304(8) 0.085(8) Uani 0.214(7) 1 d D U P A -1
F2' F 0.837(3) 0.0716(14) 0.326(3) 0.087(11) Uani 0.214(7) 1 d D U P A -1
F3' F 0.906(3) 0.1545(14) 0.441(4) 0.104(14) Uani 0.214(7) 1 d D U P A -1
C19A C 0.800(3) 0.096(2) 0.365(6) 0.071(7) Uani 0.4 1 d D . P A -2
F1'A F 0.733(5) 0.144(2) 0.309(13) 0.085(8) Uani 0.142(4) 1 d D U P A -2
F2'A F 0.764(4) 0.0479(19) 0.285(5) 0.088(17) Uani 0.142(4) 1 d D U P A -2
F3'A F 0.916(3) 0.108(2) 0.395(5) 0.079(15) Uani 0.142(4) 1 d D U P A -2
F4' F 0.6557(18) 0.1294(8) 1.0678(19) 0.064(6) Uani 0.329(10) 1 d . . P B 2
F5' F 0.6860(17) 0.0346(8) 1.0715(17) 0.056(5) Uani 0.329(10) 1 d . . P B 2
F6' F 0.5315(18) 0.0685(10) 1.088(2) 0.069(6) Uani 0.329(10) 1 d . . P B 2
C11' C 0.728(3) 0.1977(19) 0.8428(9) 0.036(2) Uani 0.31(2) 1 d D . P C 2
C12' C 0.831(4) 0.1630(18) 0.888(4) 0.059(4) Uani 0.31(2) 1 d G . P C 2
H12' H 0.8374 0.1297 0.8384 0.070 Uiso 0.31(2) 1 calc R . P C 2
C13' C 0.925(3) 0.177(2) 1.005(4) 0.069(6) Uani 0.31(2) 1 d G . P C 2
H13' H 0.9955 0.1533 1.0362 0.082 Uiso 0.31(2) 1 calc R . P C 2
C14' C 0.915(3) 0.226(2) 1.0778(16) 0.065(5) Uani 0.31(2) 1 d DG . P C 2
C15' C 0.812(4) 0.260(2) 1.033(3) 0.076(7) Uani 0.31(2) 1 d G . P C 2
H15' H 0.8055 0.2936 1.0823 0.091 Uiso 0.31(2) 1 calc R . P C 2
C16' C 0.718(3) 0.246(2) 0.915(4) 0.073(6) Uani 0.31(2) 1 d G . P C 2
H16' H 0.6474 0.2700 0.8845 0.087 Uiso 0.31(2) 1 calc R . P C 2
C17' C 1.016(3) 0.242(2) 1.205(2) 0.087(6) Uani 0.31(2) 1 d D U P C 2
H17C H 0.9952 0.2792 1.2382 0.104 Uiso 0.31(2) 1 calc R . P C 2
H17D H 1.0883 0.2499 1.1905 0.104 Uiso 0.31(2) 1 calc R . P C 2
C18' C 1.045(6) 0.192(2) 1.309(5) 0.13(2) Uani 0.31(2) 1 d D U P C 2
H18D H 0.9958 0.1978 1.3561 0.194 Uiso 0.31(2) 1 calc GR . P C 2
H18E H 1.1298 0.1949 1.3686 0.194 Uiso 0.31(2) 1 calc GR . P C 2
H18F H 1.0293 0.1524 1.2669 0.194 Uiso 0.31(2) 1 calc GR . P C 2

loop_
_atom_site_aniso_label
_atom_site_aniso_U_11
_atom_site_aniso_U_22
_atom_site_aniso_U_33
_atom_site_aniso_U_23
_atom_site_aniso_U_13
_atom_site_aniso_U_12
Tb1 0.0285(2) 0.0311(2) 0.0615(3) -0.0022(2) 0.01969(19) 0.00299(17)
O1 0.034(3) 0.034(3) 0.059(4) 0.003(3) 0.021(3) 0.003(2)
O2 0.033(3) 0.050(4) 0.066(5) 0.003(3) 0.020(3) -0.002(3)
O3 0.032(3) 0.044(4) 0.063(4) 0.001(3) 0.020(3) 0.005(3)
O4 0.037(3) 0.046(4) 0.080(5) -0.014(4) 0.031(3) -0.002(3)
O5 0.050(4) 0.046(4) 0.072(5) -0.011(4) 0.031(4) 0.003(3)
N1 0.027(3) 0.034(4) 0.055(5) -0.005(3) 0.007(3) 0.000(3)
N2 0.036(4) 0.037(4) 0.065(6) -0.007(4) 0.017(4) 0.003(3)
C1 0.029(4) 0.032(4) 0.058(6) 0.006(4) 0.012(4) 0.007(3)
C2 0.031(4) 0.028(4) 0.053(6) 0.002(4) 0.018(4) 0.002(3)
C3 0.032(4) 0.047(5) 0.083(8) -0.014(5) 0.027(5) -0.011(4)
C4 0.046(6) 0.052(6) 0.066(7) 0.010(5) 0.019(5) 0.006(5)
C5 0.045(6) 0.049(6) 0.078(9) 0.016(6) 0.006(6) 0.005(5)
C6 0.043(5) 0.040(5) 0.076(8) 0.019(5) 0.017(5) 0.009(4)
C7 0.054(6) 0.036(5) 0.085(9) 0.016(5) 0.001(6) 0.013(5)
C8 0.048(6) 0.033(5) 0.106(11) -0.002(6) 0.000(7) 0.007(4)
C9 0.046(5) 0.027(4) 0.090(9) -0.002(5) 0.022(6) 0.008(4)
C10 0.042(5) 0.041(5) 0.083(9) -0.012(5) 0.015(6) 0.002(4)
C20 0.039(5) 0.064(7) 0.066(7) -0.012(5) 0.023(5) -0.008(5)
C21 0.035(5) 0.062(7) 0.077(8) -0.004(6) 0.029(5) 0.000(5)
C22 0.031(4) 0.046(5) 0.064(7) -0.010(5) 0.017(4) 0.001(4)
C23 0.039(6) 0.093(10) 0.093(10) 0.006(8) 0.024(7) 0.015(6)
C25 0.043(5) 0.033(5) 0.079(8) -0.014(5) 0.033(5) -0.006(4)
C26 0.058(6) 0.033(5) 0.084(8) -0.007(5) 0.044(6) -0.009(4)
C27 0.063(6) 0.025(4) 0.074(7) -0.007(4) 0.038(6) -0.006(4)
C28 0.083(8) 0.046(6) 0.069(8) 0.005(5) 0.039(7) 0.003(6)
F1 0.049(7) 0.189(16) 0.152(14) 0.055(12) 0.048(8) 0.066(9)
F2 0.056(7) 0.093(10) 0.24(2) 0.099(12) 0.031(10) 0.022(7)
F3 0.083(10) 0.150(15) 0.091(11) -0.007(10) -0.021(8) 0.031(10)
C24 0.046(5) 0.062(7) 0.055(7) -0.006(6) 0.033(5) -0.003(5)
F4 0.035(11) 0.119(18) 0.084(15) 0.002(13) 0.022(10) 0.012(12)
F5 0.075(15) 0.106(18) 0.095(17) -0.024(13) 0.059(13) 0.007(12)
F6 0.059(12) 0.078(14) 0.103(16) -0.029(12) 0.037(12) -0.018(11)
C24A 0.046(5) 0.062(7) 0.055(7) -0.006(6) 0.033(5) -0.003(5)
F4A 0.047(12) 0.065(12) 0.087(14) -0.017(10) 0.026(10) 0.005(9)
F5A 0.048(11) 0.090(14) 0.087(15) -0.013(12) 0.050(11) -0.008(10)
F6A 0.039(9) 0.056(11) 0.091(14) -0.019(10) 0.033(10) -0.018(8)
C11 0.034(4) 0.035(7) 0.027(4) -0.021(4) 0.001(3) 0.001(4)
C12 0.067(7) 0.044(7) 0.053(8) -0.008(6) 0.014(6) 0.010(6)
C13 0.076(9) 0.053(10) 0.058(10) -0.002(8) 0.011(7) 0.013(7)
C14 0.091(12) 0.064(13) 0.042(8) -0.004(8) 0.030(8) -0.005(9)
C15 0.070(13) 0.083(16) 0.083(12) -0.033(11) 0.042(9) -0.005(10)
C16 0.049(8) 0.082(14) 0.088(11) -0.032(9) 0.030(7) -0.002(8)
C17 0.091(8) 0.077(8) 0.086(8) -0.001(6) 0.032(6) -0.002(6)
C18 0.083(12) 0.087(13) 0.076(12) -0.003(10) 0.017(10) -0.006(10)
C19 0.051(9) 0.10(3) 0.070(16) -0.012(15) 0.033(10) -0.020(12)
F1' 0.093(13) 0.093(12) 0.080(12) 0.021(10) 0.047(11) -0.005(10)
F2' 0.099(19) 0.11(2) 0.068(17) -0.009(15) 0.052(15) 0.003(16)
F3' 0.097(19) 0.11(2) 0.11(2) 0.022(16) 0.046(16) -0.013(16)
C19A 0.051(9) 0.10(3) 0.070(16) -0.012(15) 0.033(10) -0.020(12)
F1'A 0.093(13) 0.093(12) 0.080(12) 0.021(10) 0.047(11) -0.005(10)
F2'A 0.08(2) 0.09(2) 0.08(2) 0.000(17) 0.035(17) 0.001(17)
F3'A 0.08(2) 0.09(2) 0.08(2) 0.000(17) 0.040(17) -0.003(17)
F4' 0.075(13) 0.037(9) 0.060(12) -0.004(8) 0.009(10) -0.005(9)
F5' 0.064(12) 0.058(11) 0.044(10) 0.010(8) 0.021(9) 0.022(9)
F6' 0.070(13) 0.081(14) 0.075(14) 0.010(12) 0.048(11) 0.010(11)
C11' 0.034(4) 0.035(7) 0.027(4) -0.021(4) 0.001(3) 0.001(4)
C12' 0.067(7) 0.044(7) 0.053(8) -0.008(6) 0.014(6) 0.010(6)
C13' 0.076(9) 0.053(10) 0.058(10) -0.002(8) 0.011(7) 0.013(7)
C14' 0.091(12) 0.064(13) 0.042(8) -0.004(8) 0.030(8) -0.005(9)
C15' 0.070(13) 0.083(16) 0.083(12) -0.033(11) 0.042(9) -0.005(10)
C16' 0.049(8) 0.082(14) 0.088(11) -0.032(9) 0.030(7) -0.002(8)
C17' 0.091(8) 0.077(8) 0.086(8) -0.001(6) 0.032(6) -0.002(6)
C18' 0.14(3) 0.12(3) 0.11(3) -0.030(18) 0.036(19) -0.019(19)

loop_
_atom_type_symbol
_atom_type_description
_atom_type_scat_dispersion_real
_atom_type_scat_dispersion_imag
_atom_type_scat_source
C C 0.0033 0.0016 'International Tables Vol C Tables 4.2.6.8 and 6.1.1.4'
H H 0.0000 0.0000 'International Tables Vol C Tables 4.2.6.8 and 6.1.1.4'
F F 0.0171 0.0103 'International Tables Vol C Tables 4.2.6.8 and 6.1.1.4'
Tb Tb -0.1723 4.1537 'International Tables Vol C Tables 4.2.6.8 and 6.1.1.4'
N N 0.0061 0.0033 'International Tables Vol C Tables 4.2.6.8 and 6.1.1.4'
O O 0.0106 0.0060 'International Tables Vol C Tables 4.2.6.8 and 6.1.1.4'

loop_
_geom_angle_atom_site_label_1
_geom_angle_atom_site_label_2
_geom_angle_atom_site_label_3
_geom_angle
_geom_angle_site_symmetry_1
_geom_angle_site_symmetry_3
O1 Tb1 Tb1 36.15(17) 3_656 3_656
O1 Tb1 Tb1 35.39(14) . 3_656
O1 Tb1 O1 71.5(3) 3_656 .
O1 Tb1 O2 111.7(2) 3_656 .
O1 Tb1 O4 87.3(2) 3_656 .
O1 Tb1 N1 136.8(2) 3_656 .
O1 Tb1 N1 67.3(2) . .
O1 Tb1 N2 157.3(2) 3_656 .
O1 Tb1 N2 129.8(2) . .
O2 Tb1 Tb1 94.68(17) . 3_656
O2 Tb1 O1 76.6(2) . .
O2 Tb1 N1 71.2(2) . .
O2 Tb1 N2 83.9(2) . .
O3 Tb1 Tb1 104.76(17) . 3_656
O3 Tb1 O1 125.3(2) . .
O3 Tb1 O1 80.2(2) . 3_656
O3 Tb1 O2 71.8(2) . .
O3 Tb1 O4 148.3(3) . .
O3 Tb1 O5 78.8(2) . .
O3 Tb1 N1 135.6(2) . .
O3 Tb1 N2 89.9(2) . .
O4 Tb1 Tb1 80.03(16) . 3_656
O4 Tb1 O1 76.6(2) . .
O4 Tb1 O2 139.8(2) . .
O4 Tb1 N1 71.1(3) . .
O4 Tb1 N2 90.8(2) . .
O5 Tb1 Tb1 118.79(17) . 3_656
O5 Tb1 O1 88.5(2) . 3_656
O5 Tb1 O1 143.2(2) . .
O5 Tb1 O2 140.2(2) . .
O5 Tb1 O4 71.8(2) . .
O5 Tb1 N1 117.4(3) . .
O5 Tb1 N2 69.5(2) . .
N1 Tb1 Tb1 101.85(17) . 3_656
N1 Tb1 N2 62.6(2) . .
N2 Tb1 Tb1 164.09(17) . 3_656
Tb1 O1 Tb1 108.5(3) 3_656 .
C2 O1 Tb1 130.8(5) . 3_656
C2 O1 Tb1 120.1(5) . .
C20 O2 Tb1 137.2(7) . .
C22 O3 Tb1 136.3(7) . .
C25 O4 Tb1 135.6(6) . .
C27 O5 Tb1 137.8(7) . .
C1 N1 Tb1 116.6(5) . .
C1 N1 C9 119.8(9) . .
C9 N1 Tb1 123.5(7) . .
C10 N2 Tb1 114.3(7) . .
C10 N2 C11 120.9(11) . .
C10 N2 C11' 114(2) . .
C11 N2 Tb1 124.4(8) . .
C11' N2 Tb1 131.6(19) . .
N1 C1 C2 118.7(8) . .
N1 C1 C6 122.0(9) . .
C2 C1 C6 119.3(9) . .
O1 C2 C1 116.9(8) . .
O1 C2 C3 125.0(8) . .
C3 C2 C1 118.1(8) . .
C2 C3 H3 118.7 . .
C2 C3 C4 122.6(10) . .
C4 C3 H3 118.7 . .
C3 C4 H4 119.9 . .
C5 C4 C3 120.3(11) . .
C5 C4 H4 119.9 . .
C4 C5 H5 119.7 . .
C4 C5 C6 120.5(10) . .
C6 C5 H5 119.7 . .
C5 C6 C1 119.2(10) . .
C5 C6 C7 124.8(10) . .
C7 C6 C1 116.0(10) . .
C6 C7 H7 119.6 . .
C8 C7 C6 120.9(10) . .
C8 C7 H7 119.6 . .
C7 C8 H8 120.0 . .
C7 C8 C9 120.1(11) . .
C9 C8 H8 120.0 . .
N1 C9 C8 121.1(11) . .
N1 C9 C10 116.6(9) . .
C8 C9 C10 122.0(10) . .
N2 C10 C9 122.3(10) . .
N2 C10 H10 118.9 . .
C9 C10 H10 118.9 . .
O2 C20 C21 124.0(11) . .
O2 C20 C19 118.7(14) . .
O2 C20 C19A 120.3(19) . .
C21 C20 C19 116.8(14) . .
C21 C20 C19A 114(2) . .
C20 C21 H21 118.5 . .
C22 C21 C20 123.1(9) . .
C22 C21 H21 118.5 . .
O3 C22 C21 126.3(9) . .
O3 C22 C23 113.3(10) . .
C21 C22 C23 120.4(9) . .
C22 C23 H23A 109.5 . .
C22 C23 H23B 109.5 . .
C22 C23 H23C 109.5 . .
H23A C23 H23B 109.5 . .
H23A C23 H23C 109.5 . .
H23B C23 H23C 109.5 . .
F1 C23 C22 110.6(13) . .
F2 C23 C22 113.0(12) . .
F2 C23 F1 110.8(13) . .
F2 C23 F3 111.6(15) . .
F3 C23 C22 107.1(12) . .
F3 C23 F1 103.3(11) . .
O4 C25 C26 126.8(8) . .
O4 C25 C24 123.4(11) . .
O4 C25 C24A 107.8(11) . .
C26 C25 C24 109.7(11) . .
C26 C25 C24A 124.8(11) . .
C25 C26 H26 119.1 . .
C25 C26 C27 121.9(10) . .
C27 C26 H26 119.1 . .
O5 C27 C26 125.1(11) . .
O5 C27 C28 115.7(10) . .
C26 C27 C28 119.2(10) . .
C27 C28 H28A 109.5 . .
C27 C28 H28B 109.5 . .
C27 C28 H28C 109.5 . .
H28A C28 H28B 109.5 . .
H28A C28 H28C 109.5 . .
H28B C28 H28C 109.5 . .
F4' C28 C27 110.6(12) . .
F5' C28 C27 111.0(12) . .
F5' C28 F4' 105.5(16) . .
F6' C28 C27 113.8(14) . .
F6' C28 F4' 107.0(17) . .
F6' C28 F5' 108.6(15) . .
F4 C24 C25 104.0(17) . .
F5 C24 C25 121(2) . .
F5 C24 F4 106.2(10) . .
F6 C24 C25 109.8(17) . .
F6 C24 F4 107.3(10) . .
F6 C24 F5 108.0(10) . .
F4A C24A C25 113.3(16) . .
F5A C24A C25 111.6(17) . .
F5A C24A F4A 103.7(9) . .
F6A C24A C25 116.9(15) . .
F6A C24A F4A 104.7(9) . .
F6A C24A F5A 105.5(9) . .
C12 C11 N2 120.1(15) . .
C12 C11 C16 120.0 . .
C16 C11 N2 119.9(15) . .
C11 C12 H12 120.0 . .
C11 C12 C13 120.0 . .
C13 C12 H12 120.0 . .
C12 C13 H13 120.0 . .
C12 C13 C14 120.0 . .
C14 C13 H13 120.0 . .
C13 C14 C17 119.2(18) . .
C15 C14 C13 120.0 . .
C15 C14 C17 120.8(17) . .
C14 C15 H15 120.0 . .
C14 C15 C16 120.0 . .
C16 C15 H15 120.0 . .
C11 C16 H16 120.0 . .
C15 C16 C11 120.0 . .
C15 C16 H16 120.0 . .
C14 C17 H17A 109.4 . .
C14 C17 H17B 109.4 . .
C14 C17 C18 111.2(11) . .
H17A C17 H17B 108.0 . .
C18 C17 H17A 109.4 . .
C18 C17 H17B 109.4 . .
C17 C18 H18A 109.5 . .
C17 C18 H18B 109.5 . .
C17 C18 H18C 109.5 . .
H18A C18 H18B 109.5 . .
H18A C18 H18C 109.5 . .
H18B C18 H18C 109.5 . .
F1' C19 C20 111(4) . .
F1' C19 F2' 110.4(12) . .
F1' C19 F3' 110.6(12) . .
F2' C19 C20 104(3) . .
F3' C19 C20 111(3) . .
F3' C19 F2' 109.9(12) . .
F1'A C19A C20 103(6) . .
F1'A C19A F2'A 110.4(14) . .
F1'A C19A F3'A 110.0(14) . .
F2'A C19A C20 114(4) . .
F2'A C19A F3'A 109.8(14) . .
F3'A C19A C20 109(4) . .
C12' C11' N2 114(3) . .
C12' C11' C16' 120.0 . .
C16' C11' N2 126(3) . .
C11' C12' H12' 120.0 . .
C13' C12' C11' 120.0 . .
C13' C12' H12' 120.0 . .
C12' C13' H13' 120.0 . .
C12' C13' C14' 120.0 . .
C14' C13' H13' 120.0 . .
C13' C14' C17' 121(4) . .
C15' C14' C13' 120.0 . .
C15' C14' C17' 119(4) . .
C14' C15' H15' 120.0 . .
C16' C15' C14' 120.0 . .
C16' C15' H15' 120.0 . .
C11' C16' H16' 120.0 . .
C15' C16' C11' 120.0 . .
C15' C16' H16' 120.0 . .
C14' C17' H17C 108.7 . .
C14' C17' H17D 108.7 . .
C14' C17' C18' 114(3) . .
H17C C17' H17D 107.6 . .
C18' C17' H17C 108.7 . .
C18' C17' H17D 108.7 . .
C17' C18' H18D 109.5 . .
C17' C18' H18E 109.5 . .
C17' C18' H18F 109.5 . .
H18D C18' H18E 109.5 . .
H18D C18' H18F 109.5 . .
H18E C18' H18F 109.5 . .

loop_
_geom_bond_atom_site_label_1
_geom_bond_atom_site_label_2
_geom_bond_distance
_geom_bond_site_symmetry_2
Tb1 Tb1 3.8383(9) 3_656
Tb1 O1 2.343(6) 3_656
Tb1 O1 2.387(7) .
Tb1 O2 2.359(7) .
Tb1 O3 2.318(6) .
Tb1 O4 2.358(6) .
Tb1 O5 2.331(7) .
Tb1 N1 2.475(8) .
Tb1 N2 2.716(7) .
O1 Tb1 2.343(6) 3_656
O1 C2 1.357(10) .
O2 C20 1.255(11) .
O3 C22 1.274(11) .
O4 C25 1.248(12) .
O5 C27 1.254(11) .
N1 C1 1.346(12) .
N1 C9 1.349(12) .
N2 C10 1.280(13) .
N2 C11 1.446(10) .
N2 C11' 1.445(12) .
C1 C2 1.437(12) .
C1 C6 1.439(12) .
C2 C3 1.357(14) .
C3 H3 0.9500 .
C3 C4 1.402(15) .
C4 H4 0.9500 .
C4 C5 1.364(15) .
C5 H5 0.9500 .
C5 C6 1.396(16) .
C6 C7 1.416(15) .
C7 H7 0.9500 .
C7 C8 1.350(17) .
C8 H8 0.9500 .
C8 C9 1.404(15) .
C9 C10 1.416(16) .
C10 H10 0.9500 .
C20 C21 1.410(15) .
C20 C19 1.50(4) .
C20 C19A 1.53(6) .
C21 H21 0.9500 .
C21 C22 1.371(15) .
C22 C23 1.523(16) .
C23 H23A 0.9800 .
C23 H23B 0.9800 .
C23 H23C 0.9800 .
C23 F1 1.332(16) .
C23 F2 1.193(18) .
C23 F3 1.322(19) .
C25 C26 1.396(15) .
C25 C24 1.493(9) .
C25 C24A 1.524(9) .
C26 H26 0.9500 .
C26 C27 1.404(15) .
C27 C28 1.499(16) .
C28 H28A 0.9800 .
C28 H28B 0.9800 .
C28 H28C 0.9800 .
C28 F4' 1.35(2) .
C28 F5' 1.33(2) .
C28 F6' 1.30(2) .
C24 F4 1.344(10) .
C24 F5 1.338(10) .
C24 F6 1.319(10) .
C24A F4A 1.365(10) .
C24A F5A 1.354(10) .
C24A F6A 1.340(10) .
C11 C12 1.3900 .
C11 C16 1.3900 .
C12 H12 0.9500 .
C12 C13 1.3900 .
C13 H13 0.9500 .
C13 C14 1.3900 .
C14 C15 1.3900 .
C14 C17 1.513(10) .
C15 H15 0.9500 .
C15 C16 1.3900 .
C16 H16 0.9500 .
C17 H17A 0.9900 .
C17 H17B 0.9900 .
C17 C18 1.531(10) .
C18 H18A 0.9800 .
C18 H18B 0.9800 .
C18 H18C 0.9800 .
C19 F1' 1.337(10) .
C19 F2' 1.346(10) .
C19 F3' 1.346(10) .
C19A F1'A 1.341(10) .
C19A F2'A 1.345(10) .
C19A F3'A 1.348(10) .
C11' C12' 1.3900 .
C11' C16' 1.3900 .
C12' H12' 0.9500 .
C12' C13' 1.3900 .
C13' H13' 0.9500 .
C13' C14' 1.3900 .
C14' C15' 1.3900 .
C14' C17' 1.504(10) .
C15' H15' 0.9500 .
C15' C16' 1.3900 .
C16' H16' 0.9500 .
C17' H17C 0.9900 .
C17' H17D 0.9900 .
C17' C18' 1.534(10) .
C18' H18D 0.9800 .
C18' H18E 0.9800 .
C18' H18F 0.9800 .

loop_
_geom_torsion_atom_site_label_1
_geom_torsion_atom_site_label_2
_geom_torsion_atom_site_label_3
_geom_torsion_atom_site_label_4
_geom_torsion
_geom_torsion_site_symmetry_1
Tb1 O1 C2 C1 -6.4(10) .
Tb1 O1 C2 C1 163.2(6) 3_656
Tb1 O1 C2 C3 -16.2(12) 3_656
Tb1 O1 C2 C3 174.3(7) .
Tb1 O2 C20 C21 -9.8(17) .
Tb1 O2 C20 C19 178.7(11) .
Tb1 O2 C20 C19A 155.0(19) .
Tb1 O3 C22 C21 11.3(16) .
Tb1 O3 C22 C23 -170.0(8) .
Tb1 O4 C25 C26 -9.7(16) .
Tb1 O4 C25 C24 174.6(10) .
Tb1 O4 C25 C24A 161.8(9) .
Tb1 O5 C27 C26 7.3(15) .
Tb1 O5 C27 C28 -170.8(7) .
Tb1 N1 C1 C2 2.0(11) .
Tb1 N1 C1 C6 -177.0(7) .
Tb1 N1 C9 C8 178.8(9) .
Tb1 N1 C9 C10 5.0(14) .
Tb1 N2 C10 C9 -8.2(14) .
Tb1 N2 C11 C12 40.2(9) .
Tb1 N2 C11 C16 -139.8(9) .
Tb1 N2 C11' C12' 33(2) .
Tb1 N2 C11' C16' -147(2) .
O1 C2 C3 C4 177.0(9) .
O2 C20 C21 C22 1.9(18) .
O2 C20 C19 F1' -4(2) .
O2 C20 C19 F2' -123(2) .
O2 C20 C19 F3' 119.1(18) .
O2 C20 C19A F1'A 38(2) .
O2 C20 C19A F2'A -82(3) .
O2 C20 C19A F3'A 155(3) .
O3 C22 C23 F1 173.6(11) .
O3 C22 C23 F2 48.7(17) .
O3 C22 C23 F3 -74.6(14) .
O4 C25 C26 C27 0.6(16) .
O4 C25 C24 F4 -58.6(16) .
O4 C25 C24 F5 -177.4(14) .
O4 C25 C24 F6 55.9(17) .
O4 C25 C24A F4A -63.7(14) .
O4 C25 C24A F5A 179.7(11) .
O4 C25 C24A F6A 58.1(15) .
O5 C27 C28 F4' 77.6(15) .
O5 C27 C28 F5' -39.1(16) .
O5 C27 C28 F6' -162.0(14) .
N1 C1 C2 O1 2.7(12) .
N1 C1 C2 C3 -177.9(8) .
N1 C1 C6 C5 179.0(10) .
N1 C1 C6 C7 -2.9(15) .
N1 C9 C10 N2 3.0(17) .
N2 C11 C12 C13 -179.99(9) .
N2 C11 C16 C15 179.99(9) .
N2 C11' C12' C13' -179.99(9) .
N2 C11' C16' C15' 179.99(10) .
C1 N1 C9 C8 0.4(16) .
C1 N1 C9 C10 -173.4(9) .
C1 C2 C3 C4 -2.3(14) .
C1 C6 C7 C8 2.5(18) .
C2 C1 C6 C5 0.0(15) .
C2 C1 C6 C7 178.1(10) .
C2 C3 C4 C5 2.3(16) .
C3 C4 C5 C6 -1.0(18) .
C4 C5 C6 C1 -0.1(17) .
C4 C5 C6 C7 -178.0(12) .
C5 C6 C7 C8 -179.5(13) .
C6 C1 C2 O1 -178.3(8) .
C6 C1 C2 C3 1.2(13) .
C6 C7 C8 C9 -1(2) .
C7 C8 C9 N1 -0.7(19) .
C7 C8 C9 C10 172.7(12) .
C8 C9 C10 N2 -170.8(12) .
C9 N1 C1 C2 -179.5(9) .
C9 N1 C1 C6 1.5(14) .
C10 N2 C11 C12 -147.6(12) .
C10 N2 C11 C16 32.4(11) .
C10 N2 C11' C12' -149(2) .
C10 N2 C11' C16' 31(2) .
C20 C21 C22 O3 -2.7(18) .
C20 C21 C22 C23 178.7(11) .
C21 C20 C19 F1' -176.1(17) .
C21 C20 C19 F2' 65(2) .
C21 C20 C19 F3' -53(2) .
C21 C20 C19A F1'A -156(2) .
C21 C20 C19A F2'A 85(3) .
C21 C20 C19A F3'A -39(4) .
C21 C22 C23 F1 -7.6(18) .
C21 C22 C23 F2 -132.5(14) .
C21 C22 C23 F3 104.2(14) .
C25 C26 C27 O5 0.7(15) .
C25 C26 C27 C28 178.8(9) .
C26 C25 C24 F4 125.0(13) .
C26 C25 C24 F5 6.2(18) .
C26 C25 C24 F6 -120.5(13) .
C26 C25 C24A F4A 108.0(14) .
C26 C25 C24A F5A -8.6(17) .
C26 C25 C24A F6A -130.2(13) .
C26 C27 C28 F4' -100.7(15) .
C26 C27 C28 F5' 142.6(13) .
C26 C27 C28 F6' 19.8(17) .
C24 C25 C26 C27 176.9(11) .
C24A C25 C26 C27 -169.5(11) .
C11 N2 C10 C9 178.9(10) .
C11 C12 C13 C14 0.0 .
C12 C11 C16 C15 0.0 .
C12 C13 C14 C15 0.0 .
C12 C13 C14 C17 -180.0(4) .
C13 C14 C15 C16 0.0 .
C13 C14 C17 C18 108.3(19) .
C14 C15 C16 C11 0.0 .
C15 C14 C17 C18 -71.7(19) .
C16 C11 C12 C13 0.0 .
C17 C14 C15 C16 180.0(4) .
C19 C20 C21 C22 173.6(13) .
C19A C20 C21 C22 -163.7(17) .
C11' N2 C10 C9 173.4(16) .
C11' C12' C13' C14' 0.0 .
C12' C11' C16' C15' 0.0 .
C12' C13' C14' C15' 0.0 .
C12' C13' C14' C17' -179.9(4) .
C13' C14' C15' C16' 0.0 .
C13' C14' C17' C18' -63(5) .
C14' C15' C16' C11' 0.0 .
C15' C14' C17' C18' 117(5) .
C16' C11' C12' C13' 0.0 .
C17' C14' C15' C16' 179.9(3) .
